data_1569648
loop_
_publ_author_name
'Hou, Baoshan'
'Zheng, Haiyan'
'Zhang, Kunhao'
'Wu, Qi'
'Qin, Chao'
'Sun, Chunyi'
'Pan, Qinhe'
'Kang, Zhenhui'
'Wang, Xinlong'
'Su, Zhongmin'

_publ_section_title
;
 Electron delocalization of robust high-nuclear bismuth-oxo clusters for
 promoted CO<sub>2</sub> electroreduction.
;
_journal_issue 33
_journal_name_full 'Chemical science'
_journal_page_first 8962
_journal_page_last 8969
_journal_paper_doi 10.1039/d3sc02924g
_journal_volume 14
_journal_year 2023
_chemical_formula_moiety 'C90 H112 Bi4 N2 O10'
_chemical_formula_sum 'C90 H112 Bi4 N2 O10'
_chemical_formula_weight 2217.73
_space_group_crystal_system monoclinic
_space_group_IT_number 14
_space_group_name_Hall '-P 2ybc'
_space_group_name_H-M_alt 'P 1 21/c 1'
_atom_sites_solution_hydrogens geom
_atom_sites_solution_primary dual
_audit_creation_date 2021-12-31
_audit_creation_method
;
Olex2 1.5-beta
(compiled 2021.12.09 svn.r5202d8cf for OlexSys, GUI svn.r6439)
;
_audit_update_record
;
2023-01-13 deposited with the CCDC.	2023-08-01 downloaded from the CCDC.
;
_cell_angle_alpha 90
_cell_angle_beta 106.94(6)
_cell_angle_gamma 90
_cell_formula_units_Z 4
_cell_length_a 25.93(6)
_cell_length_b 13.52(3)
_cell_length_c 30.86(7)
_cell_measurement_reflns_used 13667
_cell_measurement_temperature 173(2)
_cell_measurement_theta_max 25.000
_cell_measurement_theta_min 1.953
_cell_volume 10349(4)
_computing_cell_refinement 'SAINT+ Ver. 2016.5-0 (Bruker-AXS, 2016)'
_computing_data_collection 'APEX3 Ver. 2016.5-0 (Bruker-AXS, 2016)'
_computing_data_reduction 'SAINT+ Ver. 2016.5-0 (Bruker-AXS, 2016)'
_computing_molecular_graphics 'Olex2 1.5-beta (Dolomanov et al., 2009)'
_computing_publication_material 'Olex2 1.5-beta (Dolomanov et al., 2009)'
_computing_structure_refinement 'SHELXL 2014/7 (Sheldrick, 2015)'
_computing_structure_solution 'SHELXT 2014/5 (Sheldrick, 2014)'
_diffrn_ambient_temperature 173.02
_diffrn_detector 'charge-coupled device (CCD) area detector'
_diffrn_detector_area_resol_mean 7.9
_diffrn_detector_type 'Bruker D8 VENTURE'
_diffrn_measured_fraction_theta_full 0.982
_diffrn_measured_fraction_theta_max 0.980
_diffrn_measurement_device 'three-circle diffractometer'
_diffrn_measurement_device_type 'Bruker D8 VENTURE'
_diffrn_measurement_method '0.5\% \w and 0.5\% \f scans'
_diffrn_radiation_collimation 'focusing mirrors'
_diffrn_radiation_detector 'Bruker D8 VENTURE'
_diffrn_radiation_monochromator 'mirror optics'
_diffrn_radiation_probe x-ray
_diffrn_radiation_type 'Mo K\a'
_diffrn_radiation_wavelength 0.71073
_diffrn_radiation_xray_symbol K-L~3~
_diffrn_reflns_av_R_equivalents 0.0996
_diffrn_reflns_av_unetI/netI 0.0613
_diffrn_reflns_Laue_measured_fraction_full 0.982
_diffrn_reflns_Laue_measured_fraction_max 0.980
_diffrn_reflns_limit_h_max 31
_diffrn_reflns_limit_h_min -31
_diffrn_reflns_limit_k_max 16
_diffrn_reflns_limit_k_min -16
_diffrn_reflns_limit_l_max 36
_diffrn_reflns_limit_l_min -33
_diffrn_reflns_number 132456
_diffrn_reflns_point_group_measured_fraction_full 0.982
_diffrn_reflns_point_group_measured_fraction_max 0.980
_diffrn_reflns_theta_full 25.242
_diffrn_reflns_theta_max 25.264
_diffrn_reflns_theta_min 2.355
_diffrn_source 'microfocus sealed X-ray tube'
_diffrn_source_type 'Incoatec I\ms'
_exptl_absorpt_coefficient_mu 6.827
_exptl_absorpt_correction_T_max 0.86
_exptl_absorpt_correction_T_min 0.84
_exptl_absorpt_correction_type multi-scan
_exptl_absorpt_process_details 'SADABS-2016/2 (Krause et al., 2015) was used for absorption correction.'
_exptl_crystal_colour colorless
_exptl_crystal_density_diffrn 1.423
_exptl_crystal_density_method 'not measured'
_exptl_crystal_description block
_exptl_crystal_F_000 4312
_exptl_crystal_size_max 0.24
_exptl_crystal_size_mid 0.22
_exptl_crystal_size_min 0.2
_refine_diff_density_max 1.517
_refine_diff_density_min -1.904
_refine_diff_density_rms 0.167
_refine_ls_extinction_method none
_refine_ls_goodness_of_fit_ref 1.014
_refine_ls_hydrogen_treatment constr
_refine_ls_matrix_type full
_refine_ls_number_parameters 979
_refine_ls_number_reflns 18394
_refine_ls_number_restraints 2809
_refine_ls_restrained_S_all 1.032
_refine_ls_R_factor_all 0.0749
_refine_ls_R_factor_gt 0.0478
_refine_ls_shift/su_max 0.002
_refine_ls_shift/su_mean 0.000
_refine_ls_structure_factor_coef Fsqd
_refine_ls_weighting_details 'w=1/[\s^2^(Fo^2^)+(0.0568P)^2^+69.8597P] where P=(Fo^2^+2Fc^2^)/3'
_refine_ls_weighting_scheme calc
_refine_ls_wR_factor_gt 0.1112
_refine_ls_wR_factor_ref 0.1235
_reflns_Friedel_coverage 0.000
_reflns_number_gt 13667
_reflns_number_total 18394
_reflns_threshold_expression 'I > 2\s(I)'
_cod_data_source_file d3sc02924g2.cif
_cod_data_source_block houbs210123_3_0m_sq
_cod_depositor_comments 'Adding full bibliography for 1569648--1569653.cif.'
_cod_original_cell_volume 10351(41)
_cod_database_code 1569648
_shelx_shelxl_version_number 2014/7
_shelx_space_group_comment
;
The symmetry employed for this shelxl refinement is uniquely defined
by the following loop, which should always be used as a source of
symmetry information in preference to the above space-group names.
They are only intended as comments.
;
_shelx_estimated_absorpt_t_max 0.54
_shelx_estimated_absorpt_t_min 0.21
_olex2_refinement_description
;
1. Fixed Uiso
 At 1.2 times of:
  All C(H) groups, All C(H,H) groups, All N(H,H) groups
 At 1.5 times of:
  All C(H,H,H) groups
2. Restrained distances
 C77-C15
 1.45 with sigma of 0.01
 C37-C22 \\sim C22-C35 \\sim C19-C22 \\sim C39-C81 \\sim C81-C21 \\sim C81-C41
\\sim C69-C83 \\sim C85-C83
 \\sim C89-C83 \\sim C50-C48 \\sim C52-C48 \\sim C75-C48 \\sim C25-C79 \\sim
C73-C79 \\sim C49-C79 \\sim C84-
 C82 \\sim C86-C82 \\sim C88-C82 \\sim C71-C87 \\sim C11-C87 \\sim C43-C87
\\sim C65-C9 \\sim C65-C5 \\sim C33-
 C65
 with sigma of 0.02
 C5-C33 \\sim C9-C5 \\sim C9-C33 \\sim C71-C43 \\sim C43-C11 \\sim C71-C11
\\sim C86-C84 \\sim C88-C86 ~
 C88-C84 \\sim C73-C25 \\sim C73-C49 \\sim C49-C25 \\sim C89-C85 \\sim C85-C69
\\sim C89-C69 \\sim C37-C19
 \\sim C37-C35 \\sim C35-C19 \\sim C39-C21 \\sim C41-C39 \\sim C41-C21 \\sim
C52-C50 \\sim C75-C50 \\sim C75-C52
 with sigma of 0.02
3. Uiso/Uaniso restraints and constraints
C1 \\sim C2 \\sim C3 \\sim C4 \\sim C5 \\sim C6 \\sim C7 \\sim C8 \\sim C9
\\sim C10 \\sim C11 \\sim C12 \\sim C13 \\sim C14 \\sim C15 \\sim C16 \\sim C17
\\sim C18 \\sim C19 \\sim C20 \\sim C21 \\sim C22 \\sim C23 \\sim C24 \\sim C25
\\sim C26 \\sim C27 \\sim C28 \\sim C29 \\sim C30 \\sim C31 \\sim C32 \\sim C33
\\sim C34 \\sim C35 \\sim C36 \\sim C37 \\sim C38 \\sim C39 \\sim C40 \\sim C41
\\sim C42 \\sim C43 \\sim C44 \\sim C45 \\sim C46 \\sim C47 \\sim C48 \\sim C49
\\sim C50 \\sim C51 \\sim C52 \\sim C53 \\sim C54 \\sim C55 \\sim C56 \\sim C57
\\sim C58 \\sim C59 \\sim C60 \\sim C61 \\sim C62 \\sim C63 \\sim C64 \\sim C65
\\sim C66 \\sim C67 \\sim C68 \\sim C69 \\sim C70 \\sim C71 \\sim C72 \\sim C73
\\sim C74 \\sim C75 \\sim C76 \\sim C77 \\sim C78 \\sim C79 \\sim C80 \\sim C81
\\sim C82 \\sim C83 \\sim C84 \\sim C85 \\sim C86 \\sim C87 \\sim C88 \\sim C89
\\sim C90 \\sim N1 \\sim N2: within 3.8A with sigma of 0.01 and sigma for
terminal atoms of 0.03 within 3.8A
4. Rigid body (RIGU) restrains
 C85, C83, C89, C69
 with sigma for 1-2 distances of 0.001 and sigma for 1-3 distances of 0.001
5.a Secondary CH2 refined with riding coordinates:
 N1(H1A,H1B), N2(H2A,H2B), C14(H14A,H14B), C15(H15A,H15B), C28(H28A,H28B),
 C31(H31A,H31B), C40(H40A,H40B), C55(H55A,H55B), C58(H58A,H58B), C68(H68A,H68B),
  C77(H77A,H77B), C90(H90A,H90B)
5.b Aromatic/amide H refined with riding coordinates:
 C3(H3), C6(H6), C10(H10), C18(H18), C23(H23), C24(H24), C32(H32), C36(H36),
 C44(H44), C51(H51), C53(H53), C54(H54), C63(H63), C67(H67), C76(H76), C80(H80)
5.c Idealised Me refined as rotating group:
 C5(H5A,H5B,H5C), C9(H9A,H9B,H9C), C11(H11A,H11B,H11C), C19(H19A,H19B,H19C),
 C21(H21A,H21B,H21C), C25(H25A,H25B,H25C), C33(H33A,H33B,H33C), C35(H35A,H35B,
 H35C), C37(H37A,H37B,H37C), C39(H39A,H39B,H39C), C41(H41A,H41B,H41C), C43(H43A,
 H43B,H43C), C49(H49A,H49B,H49C), C50(H50A,H50B,H50C), C52(H52A,H52B,H52C),
 C69(H69A,H69B,H69C), C71(H71A,H71B,H71C), C73(H73A,H73B,H73C), C75(H75A,H75B,
 H75C), C84(H84A,H84B,H84C), C85(H85A,H85B,H85C), C86(H86A,H86B,H86C), C88(H88A,
 H88B,H88C), C89(H89A,H89B,H89C)
;
_olex2_submission_special_instructions 'No special instructions were received'

loop_
_space_group_symop_operation_xyz
'x, y, z'
'-x, y+1/2, -z+1/2'
'-x, -y, -z'
'x, -y-1/2, z-1/2'

loop_
_atom_site_label
_atom_site_type_symbol
_atom_site_fract_x
_atom_site_fract_y
_atom_site_fract_z
_atom_site_U_iso_or_equiv
_atom_site_adp_type
_atom_site_occupancy
_atom_site_site_symmetry_order
_atom_site_calc_flag
_atom_site_refinement_flags_posn
_atom_site_refinement_flags_adp
_atom_site_refinement_flags_occupancy
_atom_site_disorder_assembly
_atom_site_disorder_group
Bi1 Bi 0.81190(2) 0.68623(2) 0.48421(2) 0.03100(10) Uani 1 1 d . . . . .
Bi2 Bi 0.66737(2) 0.64459(3) 0.49507(2) 0.03287(10) Uani 1 1 d . . . . .
Bi3 Bi 0.77642(2) 0.46868(2) 0.53693(2) 0.03221(10) Uani 1 1 d . . . . .
Bi4 Bi 0.68065(2) 0.54292(2) 0.60408(2) 0.02841(9) Uani 1 1 d . . . . .
O1 O 0.7895(3) 0.8342(4) 0.50427(19) 0.0362(15) Uani 1 1 d . . . . .
O2 O 0.8050(3) 0.5149(4) 0.4665(2) 0.0349(15) Uani 1 1 d . . . . .
O3 O 0.8606(2) 0.4851(4) 0.56833(19) 0.0298(13) Uani 1 1 d . . . . .
O4 O 0.7760(2) 0.5056(4) 0.60676(19) 0.0318(14) Uani 1 1 d . . . . .
O5 O 0.6806(2) 0.5174(4) 0.53754(18) 0.0295(14) Uani 1 1 d . . . . .
O6 O 0.5931(3) 0.5265(4) 0.5843(2) 0.0372(15) Uani 1 1 d . . . . .
O7 O 0.7623(2) 0.6215(4) 0.52010(19) 0.0314(14) Uani 1 1 d . . . . .
O8 O 0.6792(3) 0.3830(4) 0.6143(2) 0.0345(14) Uani 1 1 d . . . . .
O9 O 0.7402(3) 0.6915(4) 0.42991(19) 0.0336(15) Uani 1 1 d . . . . .
O10 O 0.6540(3) 0.6971(4) 0.56149(19) 0.0367(15) Uani 1 1 d . . . . .
N1 N 0.5749(4) 0.5869(9) 0.4827(3) 0.075(2) Uani 1 1 d . U . . .
H1A H 0.5718 0.5606 0.5090 0.089 Uiso 1 1 calc R U . . .
H1B H 0.5522 0.6396 0.4755 0.089 Uiso 1 1 calc R U . . .
N2 N 0.6485(4) 0.5121(8) 0.4372(3) 0.071(2) Uani 1 1 d . U . . .
H2A H 0.6463 0.5390 0.4097 0.086 Uiso 1 1 calc R U . . .
H2B H 0.6763 0.4682 0.4441 0.086 Uiso 1 1 calc R U . . .
C1 C 0.7393(4) 0.8720(7) 0.4874(3) 0.0377(15) Uani 1 1 d . U . . .
C2 C 0.6442(4) 0.9466(7) 0.6385(3) 0.0413(17) Uani 1 1 d . U . . .
C3 C 0.8984(4) 0.5858(8) 0.6923(3) 0.0449(17) Uani 1 1 d . U . . .
H3 H 0.9232 0.6392 0.6980 0.054 Uiso 1 1 calc R U . . .
C4 C 0.7065(4) 0.8802(7) 0.5167(3) 0.0373(15) Uani 1 1 d . U . . .
C5 C 0.6064(6) 1.1091(10) 0.6445(5) 0.112(5) Uani 1 1 d D U . . .
H5A H 0.6054 1.1653 0.6643 0.168 Uiso 1 1 calc R U . . .
H5B H 0.5702 1.0805 0.6331 0.168 Uiso 1 1 calc R U . . .
H5C H 0.6185 1.1317 0.6189 0.168 Uiso 1 1 calc R U . . .
C6 C 0.6558(4) 0.9188(7) 0.5002(3) 0.0436(16) Uani 1 1 d . U . . .
H6 H 0.6342 0.9256 0.5201 0.052 Uiso 1 1 calc R U . . .
C7 C 0.6034(4) 0.7961(6) 0.5995(3) 0.0353(15) Uani 1 1 d . U . . .
C8 C 0.6345(5) 0.9490(8) 0.4547(4) 0.0511(18) Uani 1 1 d . U . . .
C9 C 0.6251(6) 1.0025(10) 0.7099(4) 0.095(4) Uani 1 1 d D U . . .
H9A H 0.6498 0.9527 0.7277 0.143 Uiso 1 1 calc R U . . .
H9B H 0.5888 0.9744 0.6988 0.143 Uiso 1 1 calc R U . . .
H9C H 0.6244 1.0601 0.7290 0.143 Uiso 1 1 calc R U . . .
C10 C 0.6675(4) 0.9387(7) 0.4270(3) 0.0470(17) Uani 1 1 d . U . . .
H10 H 0.6545 0.9599 0.3964 0.056 Uiso 1 1 calc R U . . .
C11 C 0.4363(5) 0.6275(13) 0.7015(5) 0.131(5) Uani 1 1 d D U . . .
H11A H 0.4273 0.5569 0.6989 0.196 Uiso 1 1 calc R U . . .
H11B H 0.4244 0.6582 0.6715 0.196 Uiso 1 1 calc R U . . .
H11C H 0.4180 0.6594 0.7216 0.196 Uiso 1 1 calc R U . . .
C12 C 0.7183(4) 0.8991(7) 0.4420(3) 0.0406(15) Uani 1 1 d . U . . .
C13 C 0.5254(5) 0.6099(8) 0.6868(4) 0.0524(18) Uani 1 1 d . U . . .
C14 C 0.7538(4) 0.8969(7) 0.4103(3) 0.0393(16) Uani 1 1 d . U . . .
H14A H 0.7501 0.9614 0.3945 0.047 Uiso 1 1 calc R U . . .
H14B H 0.7917 0.8912 0.4292 0.047 Uiso 1 1 calc R U . . .
C15 C 0.5591(6) 0.5150(12) 0.4479(5) 0.098(3) Uani 1 1 d D U . . .
H15A H 0.5362 0.5487 0.4206 0.118 Uiso 1 1 calc R U . . .
H15B H 0.5360 0.4664 0.4573 0.118 Uiso 1 1 calc R U . . .
C16 C 0.7434(4) 0.8162(6) 0.3748(3) 0.0351(15) Uani 1 1 d . U . . .
C17 C 0.7413(4) 0.7165(7) 0.3871(3) 0.0363(15) Uani 1 1 d . U . . .
C18 C 0.7420(4) 0.8376(7) 0.3303(3) 0.0417(16) Uani 1 1 d . U . . .
H18 H 0.7428 0.9050 0.3218 0.050 Uiso 1 1 calc R U . . .
C19 C 0.7626(6) 0.7179(9) 0.2273(5) 0.108(4) Uani 1 1 d D U . . .
H19A H 0.7592 0.7376 0.1961 0.163 Uiso 1 1 calc R U . . .
H19B H 0.7446 0.6541 0.2273 0.163 Uiso 1 1 calc R U . . .
H19C H 0.8008 0.7118 0.2442 0.163 Uiso 1 1 calc R U . . .
C20 C 0.7396(4) 0.7658(7) 0.2980(3) 0.0412(17) Uani 1 1 d . U . . .
C21 C 0.9128(8) 0.3510(10) 0.3195(6) 0.148(5) Uani 1 1 d D U . . .
H21A H 0.9253 0.3038 0.3445 0.222 Uiso 1 1 calc R U . . .
H21B H 0.9336 0.3422 0.2979 0.222 Uiso 1 1 calc R U . . .
H21C H 0.8745 0.3395 0.3041 0.222 Uiso 1 1 calc R U . . .
C22 C 0.7369(4) 0.7940(7) 0.2492(3) 0.051(2) Uani 1 1 d D U . . .
C23 C 0.8682(4) 0.4330(8) 0.7149(3) 0.0469(16) Uani 1 1 d . U . . .
H23 H 0.8727 0.3805 0.7361 0.056 Uiso 1 1 calc R U . . .
C24 C 0.7401(4) 0.6684(7) 0.3120(3) 0.0423(16) Uani 1 1 d . U . . .
H24 H 0.7394 0.6178 0.2905 0.051 Uiso 1 1 calc R U . . .
C25 C 0.9865(6) 0.5975(9) 0.7755(5) 0.103(5) Uani 1 1 d D U . . .
H25A H 0.9670 0.6582 0.7781 0.155 Uiso 1 1 calc R U . . .
H25B H 0.9993 0.6016 0.7486 0.155 Uiso 1 1 calc R U . . .
H25C H 1.0174 0.5898 0.8026 0.155 Uiso 1 1 calc R U . . .
C26 C 0.7417(4) 0.6403(7) 0.3562(3) 0.0359(15) Uani 1 1 d . U . . .
C27 C 0.5528(4) 0.6512(7) 0.6196(3) 0.0409(16) Uani 1 1 d . U . . .
C28 C 0.7486(4) 0.5349(7) 0.3713(3) 0.0413(16) Uani 1 1 d . U . . .
H28A H 0.7303 0.5247 0.3950 0.050 Uiso 1 1 calc R U . . .
H28B H 0.7308 0.4918 0.3453 0.050 Uiso 1 1 calc R U . . .
C29 C 0.8878(4) 0.5655(7) 0.5613(3) 0.0368(15) Uani 1 1 d . U . . .
C30 C 0.8062(4) 0.5043(7) 0.3896(3) 0.0402(16) Uani 1 1 d . U . . .
C31 C 0.7305(4) 0.8510(6) 0.5664(3) 0.0346(16) Uani 1 1 d . U . . .
H31A H 0.7456 0.7834 0.5681 0.041 Uiso 1 1 calc R U . . .
H31B H 0.7604 0.8967 0.5810 0.041 Uiso 1 1 calc R U . . .
C32 C 0.8364(4) 0.4892(8) 0.3594(3) 0.0475(16) Uani 1 1 d . U . . .
H32 H 0.8185 0.4930 0.3279 0.057 Uiso 1 1 calc R U . . .
C33 C 0.6978(4) 1.0798(9) 0.6901(4) 0.078(4) Uani 1 1 d D U . . .
H33A H 0.7221 1.0319 0.7097 0.118 Uiso 1 1 calc R U . . .
H33B H 0.6941 1.1378 0.7080 0.118 Uiso 1 1 calc R U . . .
H33C H 0.7127 1.1002 0.6657 0.118 Uiso 1 1 calc R U . . .
C34 C 0.8905(5) 0.4691(8) 0.3727(3) 0.0519(18) Uani 1 1 d . U . . .
C35 C 0.7614(6) 0.8910(8) 0.2452(4) 0.087(4) Uani 1 1 d D U . . .
H35A H 0.7609 0.9017 0.2136 0.130 Uiso 1 1 calc R U . . .
H35B H 0.7988 0.8921 0.2647 0.130 Uiso 1 1 calc R U . . .
H35C H 0.7408 0.9434 0.2545 0.130 Uiso 1 1 calc R U . . .
C36 C 0.9151(5) 0.4626(8) 0.4192(3) 0.0498(17) Uani 1 1 d . U . . .
H36 H 0.9526 0.4484 0.4294 0.060 Uiso 1 1 calc R U . . .
C37 C 0.6789(5) 0.7995(12) 0.2217(5) 0.116(5) Uani 1 1 d D U . . .
H37A H 0.6632 0.8615 0.2284 0.174 Uiso 1 1 calc R U . . .
H37B H 0.6592 0.7435 0.2294 0.174 Uiso 1 1 calc R U . . .
H37C H 0.6763 0.7971 0.1894 0.174 Uiso 1 1 calc R U . . .
C38 C 0.8882(4) 0.4755(7) 0.4514(3) 0.0409(16) Uani 1 1 d . U . . .
C39 C 0.9001(6) 0.5182(12) 0.2965(5) 0.122(5) Uani 1 1 d D U . . .
H39A H 0.9182 0.4996 0.2739 0.183 Uiso 1 1 calc R U . . .
H39B H 0.9078 0.5876 0.3050 0.183 Uiso 1 1 calc R U . . .
H39C H 0.8611 0.5091 0.2837 0.183 Uiso 1 1 calc R U . . .
C40 C 0.9166(4) 0.4670(7) 0.5013(3) 0.0448(18) Uani 1 1 d . U . . .
H40A H 0.8995 0.4131 0.5138 0.054 Uiso 1 1 calc R U . . .
H40B H 0.9545 0.4475 0.5051 0.054 Uiso 1 1 calc R U . . .
C41 C 0.9784(5) 0.4725(13) 0.3557(5) 0.126(5) Uani 1 1 d D U . . .
H41A H 0.9920 0.4424 0.3858 0.190 Uiso 1 1 calc R U . . .
H41B H 0.9849 0.5439 0.3580 0.190 Uiso 1 1 calc R U . . .
H41C H 0.9970 0.4435 0.3353 0.190 Uiso 1 1 calc R U . . .
C42 C 0.9167(4) 0.5586(7) 0.5288(3) 0.0419(16) Uani 1 1 d . U . . .
C43 C 0.5032(7) 0.7468(9) 0.7334(5) 0.119(5) Uani 1 1 d D U . . .
H43A H 0.4823 0.7626 0.7543 0.179 Uiso 1 1 calc R U . . .
H43B H 0.4904 0.7871 0.7060 0.179 Uiso 1 1 calc R U . . .
H43C H 0.5414 0.7609 0.7480 0.179 Uiso 1 1 calc R U . . .
C44 C 0.9458(4) 0.6437(7) 0.5222(3) 0.0445(16) Uani 1 1 d . U . . .
H44 H 0.9663 0.6404 0.5012 0.053 Uiso 1 1 calc R U . . .
C45 C 0.8260(4) 0.4274(7) 0.6756(3) 0.0381(15) Uani 1 1 d . U . . .
C46 C 0.9452(4) 0.7301(8) 0.5451(4) 0.0476(18) Uani 1 1 d . U . . .
C47 C 0.9043(5) 0.5105(8) 0.7252(3) 0.0510(19) Uani 1 1 d . U . . .
C48 C 0.9756(4) 0.8232(8) 0.5359(3) 0.059(2) Uani 1 1 d D U . . .
C49 C 0.9839(6) 0.4198(9) 0.7759(5) 0.100(4) Uani 1 1 d D U . . .
H49A H 1.0015 0.4184 0.7518 0.149 Uiso 1 1 calc R U . . .
H49B H 0.9610 0.3613 0.7735 0.149 Uiso 1 1 calc R U . . .
H49C H 1.0114 0.4201 0.8054 0.149 Uiso 1 1 calc R U . . .
C50 C 0.9368(5) 0.8831(10) 0.4999(5) 0.118(5) Uani 1 1 d D U . . .
H50A H 0.9196 0.8405 0.4740 0.177 Uiso 1 1 calc R U . . .
H50B H 0.9563 0.9365 0.4900 0.177 Uiso 1 1 calc R U . . .
H50C H 0.9092 0.9115 0.5121 0.177 Uiso 1 1 calc R U . . .
C51 C 0.5457(5) 0.5147(8) 0.6847(4) 0.0506(17) Uani 1 1 d . U . . .
H51 H 0.5435 0.4675 0.7068 0.061 Uiso 1 1 calc R U . . .
C52 C 0.9953(6) 0.8883(11) 0.5755(4) 0.114(5) Uani 1 1 d D U . . .
H52A H 0.9647 0.9197 0.5825 0.171 Uiso 1 1 calc R U . . .
H52B H 1.0187 0.9394 0.5688 0.171 Uiso 1 1 calc R U . . .
H52C H 1.0158 0.8492 0.6016 0.171 Uiso 1 1 calc R U . . .
C53 C 0.5293(4) 0.6768(8) 0.6531(3) 0.0475(16) Uani 1 1 d . U . . .
H53 H 0.5155 0.7418 0.6533 0.057 Uiso 1 1 calc R U . . .
C54 C 0.9160(4) 0.7355(8) 0.5767(3) 0.0453(17) Uani 1 1 d . U . . .
H54 H 0.9160 0.7953 0.5928 0.054 Uiso 1 1 calc R U . . .
C55 C 0.5562(4) 0.7292(7) 0.5854(3) 0.0388(16) Uani 1 1 d . U . . .
H55A H 0.5570 0.6956 0.5571 0.047 Uiso 1 1 calc R U . . .
H55B H 0.5231 0.7699 0.5783 0.047 Uiso 1 1 calc R U . . .
C56 C 0.8867(4) 0.6544(7) 0.5847(3) 0.0363(15) Uani 1 1 d . U . . .
C57 C 0.6489(4) 0.7817(6) 0.5843(3) 0.0343(14) Uani 1 1 d . U . . .
C58 C 0.8531(4) 0.6653(7) 0.6171(3) 0.0369(17) Uani 1 1 d . U . . .
H58A H 0.8149 0.6713 0.5989 0.044 Uiso 1 1 calc R U . . .
H58B H 0.8633 0.7284 0.6337 0.044 Uiso 1 1 calc R U . . .
C59 C 0.8332(4) 0.4971(7) 0.4370(3) 0.0386(15) Uani 1 1 d . U . . .
C60 C 0.8570(4) 0.5830(7) 0.6521(3) 0.0362(15) Uani 1 1 d . U . . .
C61 C 0.6890(4) 0.8541(6) 0.5918(3) 0.0350(15) Uani 1 1 d . U . . .
C62 C 0.8190(4) 0.5046(7) 0.6449(3) 0.0353(15) Uani 1 1 d . U . . .
C63 C 0.6875(4) 0.9335(7) 0.6195(3) 0.0397(16) Uani 1 1 d . U . . .
H63 H 0.7160 0.9805 0.6260 0.048 Uiso 1 1 calc R U . . .
C64 C 0.5713(4) 0.5549(7) 0.6177(3) 0.0399(16) Uani 1 1 d . U . . .
C65 C 0.6440(4) 1.0336(7) 0.6703(3) 0.054(2) Uani 1 1 d D U . . .
C66 C 0.5689(4) 0.4869(7) 0.6517(3) 0.0423(16) Uani 1 1 d . U . . .
C67 C 0.6031(4) 0.8785(6) 0.6261(3) 0.0391(15) Uani 1 1 d . U . . .
H67 H 0.5725 0.8887 0.6365 0.047 Uiso 1 1 calc R U . . .
C68 C 0.5898(4) 0.3826(7) 0.6520(3) 0.0448(17) Uani 1 1 d . U . . .
H68A H 0.5864 0.3630 0.6203 0.054 Uiso 1 1 calc R U . . .
H68B H 0.5665 0.3379 0.6635 0.054 Uiso 1 1 calc R U . . .
C69 C 0.5597(6) 1.0198(10) 0.3915(4) 0.093(3) Uani 1 1 d D U . . .
H69A H 0.5615 0.9628 0.3724 0.139 Uiso 1 1 calc R U . . .
H69B H 0.5824 1.0732 0.3857 0.139 Uiso 1 1 calc R U . . .
H69C H 0.5223 1.0428 0.3845 0.139 Uiso 1 1 calc R U . . .
C70 C 0.6478(4) 0.3673(7) 0.6801(3) 0.0404(15) Uani 1 1 d . U . . .
C71 C 0.5132(6) 0.5816(10) 0.7636(4) 0.100(4) Uani 1 1 d D U . . .
H71A H 0.5524 0.5861 0.7768 0.150 Uiso 1 1 calc R U . . .
H71B H 0.5029 0.5122 0.7571 0.150 Uiso 1 1 calc R U . . .
H71C H 0.4954 0.6080 0.7851 0.150 Uiso 1 1 calc R U . . .
C72 C 0.6898(4) 0.3661(6) 0.6601(3) 0.0379(15) Uani 1 1 d . U . . .
C73 C 0.9260(5) 0.5126(11) 0.8091(4) 0.095(4) Uani 1 1 d D U . . .
H73A H 0.9545 0.5056 0.8378 0.142 Uiso 1 1 calc R U . . .
H73B H 0.9004 0.4578 0.8057 0.142 Uiso 1 1 calc R U . . .
H73C H 0.9071 0.5754 0.8090 0.142 Uiso 1 1 calc R U . . .
C74 C 0.7425(4) 0.3475(6) 0.6871(3) 0.0379(15) Uani 1 1 d . U . . .
C75 C 1.0201(5) 0.7967(11) 0.5172(5) 0.112(4) Uani 1 1 d D U . . .
H75A H 1.0495 0.7667 0.5411 0.168 Uiso 1 1 calc R U . . .
H75B H 1.0333 0.8564 0.5059 0.168 Uiso 1 1 calc R U . . .
H75C H 1.0070 0.7495 0.4923 0.168 Uiso 1 1 calc R U . . .
C76 C 0.7514(5) 0.3335(7) 0.7332(3) 0.0442(16) Uani 1 1 d . U . . .
H76 H 0.7872 0.3207 0.7514 0.053 Uiso 1 1 calc R U . . .
C77 C 0.5993(6) 0.4608(12) 0.4346(6) 0.101(3) Uani 1 1 d D U . . .
H77A H 0.5835 0.4383 0.4030 0.122 Uiso 1 1 calc R U . . .
H77B H 0.6083 0.4010 0.4539 0.122 Uiso 1 1 calc R U . . .
C78 C 0.7107(5) 0.3372(7) 0.7540(3) 0.0423(17) Uani 1 1 d . U . . .
C79 C 0.9500(5) 0.5112(8) 0.7712(3) 0.063(2) Uani 1 1 d D U . . .
C80 C 0.6593(5) 0.3525(7) 0.7263(3) 0.0442(16) Uani 1 1 d . U . . .
H80 H 0.6304 0.3529 0.7394 0.053 Uiso 1 1 calc R U . . .
C81 C 0.9203(5) 0.4540(9) 0.3378(4) 0.066(2) Uani 1 1 d D U . . .
C82 C 0.7218(4) 0.3188(6) 0.8058(3) 0.051(2) Uani 1 1 d D U . . .
C83 C 0.5789(5) 0.9911(9) 0.4388(4) 0.086(2) Uani 1 1 d D U . . .
C84 C 0.7766(4) 0.3531(9) 0.8318(4) 0.080(4) Uani 1 1 d D U . . .
H84A H 0.8037 0.3081 0.8263 0.120 Uiso 1 1 calc R U . . .
H84B H 0.7796 0.3536 0.8642 0.120 Uiso 1 1 calc R U . . .
H84C H 0.7826 0.4200 0.8221 0.120 Uiso 1 1 calc R U . . .
C85 C 0.5469(7) 0.9018(10) 0.4436(5) 0.116(3) Uani 1 1 d D U . . .
H85A H 0.5252 0.9168 0.4640 0.174 Uiso 1 1 calc R U . . .
H85B H 0.5714 0.8470 0.4560 0.174 Uiso 1 1 calc R U . . .
H85C H 0.5230 0.8832 0.4138 0.174 Uiso 1 1 calc R U . . .
C86 C 0.6831(5) 0.3725(8) 0.8248(4) 0.068(3) Uani 1 1 d D U . . .
H86A H 0.6818 0.4424 0.8161 0.101 Uiso 1 1 calc R U . . .
H86B H 0.6948 0.3671 0.8579 0.101 Uiso 1 1 calc R U . . .
H86C H 0.6471 0.3434 0.8129 0.101 Uiso 1 1 calc R U . . .
C87 C 0.4965(5) 0.6398(8) 0.7210(4) 0.066(2) Uani 1 1 d D U . . .
C88 C 0.7181(6) 0.2103(7) 0.8139(4) 0.084(4) Uani 1 1 d D U . . .
H88A H 0.6806 0.1887 0.8016 0.125 Uiso 1 1 calc R U . . .
H88B H 0.7304 0.1970 0.8465 0.125 Uiso 1 1 calc R U . . .
H88C H 0.7408 0.1741 0.7988 0.125 Uiso 1 1 calc R U . . .
C89 C 0.5658(7) 1.0624(10) 0.4696(4) 0.106(3) Uani 1 1 d D U . . .
H89A H 0.5842 1.1251 0.4682 0.160 Uiso 1 1 calc R U . . .
H89B H 0.5777 1.0365 0.5006 0.160 Uiso 1 1 calc R U . . .
H89C H 0.5268 1.0734 0.4606 0.160 Uiso 1 1 calc R U . . .
C90 C 0.7879(4) 0.3390(7) 0.6662(3) 0.0412(17) Uani 1 1 d . U . . .
H90A H 0.7726 0.3312 0.6330 0.049 Uiso 1 1 calc R U . . .
H90B H 0.8089 0.2786 0.6780 0.049 Uiso 1 1 calc R U . . .

loop_
_atom_site_aniso_label
_atom_site_aniso_U_11
_atom_site_aniso_U_22
_atom_site_aniso_U_33
_atom_site_aniso_U_23
_atom_site_aniso_U_13
_atom_site_aniso_U_12
Bi1 0.0319(2) 0.03550(18) 0.02917(18) 0.00866(14) 0.01453(15) 0.00796(15)
Bi2 0.0334(2) 0.0394(2) 0.02399(17) 0.00094(14) 0.00555(15) 0.00766(15)
Bi3 0.0365(2) 0.03001(18) 0.03134(18) 0.00063(14) 0.01185(16) 0.00412(15)
Bi4 0.0310(2) 0.03124(18) 0.02409(17) -0.00341(13) 0.00971(14) -0.00133(14)
O1 0.037(4) 0.043(4) 0.030(3) -0.001(3) 0.014(3) 0.005(3)
O2 0.038(4) 0.036(3) 0.036(3) 0.007(3) 0.018(3) 0.010(3)
O3 0.030(4) 0.030(3) 0.030(3) 0.009(2) 0.010(3) 0.009(3)
O4 0.027(4) 0.042(3) 0.027(3) 0.004(3) 0.008(3) 0.002(3)
O5 0.037(4) 0.032(3) 0.022(3) -0.005(2) 0.014(3) 0.001(3)
O6 0.033(4) 0.047(4) 0.034(3) -0.010(3) 0.013(3) -0.009(3)
O7 0.033(4) 0.031(3) 0.034(3) 0.002(3) 0.015(3) 0.004(3)
O8 0.033(4) 0.033(3) 0.035(3) -0.003(3) 0.006(3) 0.002(3)
O9 0.047(4) 0.030(3) 0.028(3) 0.005(3) 0.018(3) 0.006(3)
O10 0.047(4) 0.039(3) 0.029(3) -0.006(3) 0.018(3) 0.002(3)
N1 0.053(5) 0.106(6) 0.064(5) -0.030(5) 0.017(4) -0.016(5)
N2 0.062(5) 0.098(5) 0.059(4) -0.032(4) 0.025(4) -0.018(4)
C1 0.046(3) 0.037(3) 0.033(3) 0.005(3) 0.017(3) 0.010(3)
C2 0.052(4) 0.034(3) 0.041(3) -0.004(3) 0.018(3) 0.008(3)
C3 0.043(3) 0.059(3) 0.033(3) 0.005(3) 0.013(3) 0.002(3)
C4 0.044(3) 0.038(3) 0.035(3) 0.005(3) 0.019(3) 0.013(3)
C5 0.113(10) 0.074(8) 0.125(9) -0.032(8) -0.002(8) 0.017(8)
C6 0.050(3) 0.045(3) 0.039(3) 0.000(3) 0.017(3) 0.014(3)
C7 0.043(3) 0.031(3) 0.036(3) 0.000(3) 0.017(3) 0.006(3)
C8 0.054(4) 0.056(3) 0.043(3) 0.004(3) 0.013(3) 0.018(3)
C9 0.113(9) 0.094(8) 0.093(8) -0.046(7) 0.053(7) -0.005(7)
C10 0.053(3) 0.049(3) 0.039(3) 0.003(3) 0.014(3) 0.019(3)
C11 0.123(10) 0.169(11) 0.112(9) 0.003(9) 0.052(8) 0.019(9)
C12 0.051(3) 0.042(3) 0.032(3) 0.004(3) 0.016(3) 0.020(3)
C13 0.058(4) 0.053(3) 0.056(3) 0.003(3) 0.032(3) 0.005(3)
C14 0.051(4) 0.038(3) 0.033(3) 0.005(3) 0.019(3) 0.009(3)
C15 0.071(6) 0.127(7) 0.091(6) -0.037(6) 0.015(5) -0.023(6)
C16 0.045(3) 0.034(3) 0.030(3) 0.003(3) 0.017(3) 0.010(3)
C17 0.044(3) 0.037(3) 0.031(3) 0.003(3) 0.015(3) 0.009(3)
C18 0.053(3) 0.043(3) 0.032(3) 0.008(3) 0.017(3) 0.010(3)
C19 0.162(10) 0.105(9) 0.067(7) 0.009(7) 0.047(8) 0.014(9)
C20 0.054(4) 0.041(3) 0.030(3) 0.005(3) 0.015(3) 0.007(3)
C21 0.148(11) 0.178(11) 0.139(10) -0.020(10) 0.075(9) 0.003(10)
C22 0.070(5) 0.054(4) 0.032(4) 0.007(4) 0.017(4) 0.004(4)
C23 0.049(3) 0.058(3) 0.035(3) 0.012(3) 0.014(3) 0.004(3)
C24 0.051(3) 0.045(3) 0.032(3) 0.001(3) 0.013(3) 0.008(3)
C25 0.091(9) 0.128(10) 0.065(8) 0.001(8) -0.018(7) -0.022(8)
C26 0.043(3) 0.038(3) 0.029(3) 0.002(3) 0.015(3) 0.007(3)
C27 0.044(3) 0.040(3) 0.044(3) 0.001(3) 0.021(3) 0.002(3)
C28 0.046(3) 0.047(3) 0.034(3) -0.002(3) 0.017(3) 0.005(3)
C29 0.035(3) 0.045(3) 0.033(3) 0.007(3) 0.013(3) 0.006(3)
C30 0.043(3) 0.046(3) 0.034(3) 0.004(3) 0.015(3) 0.011(3)
C31 0.044(3) 0.033(3) 0.031(3) 0.001(3) 0.017(3) 0.003(3)
C32 0.051(3) 0.060(3) 0.035(3) 0.003(3) 0.019(3) 0.015(3)
C33 0.082(8) 0.076(7) 0.080(8) -0.037(6) 0.028(7) -0.005(7)
C34 0.050(4) 0.071(4) 0.040(3) 0.003(3) 0.022(3) 0.016(3)
C35 0.124(9) 0.091(8) 0.047(6) 0.003(6) 0.027(6) -0.023(7)
C36 0.047(3) 0.067(3) 0.041(3) 0.006(3) 0.022(3) 0.015(3)
C37 0.116(10) 0.146(10) 0.064(7) 0.029(8) -0.008(8) -0.012(9)
C38 0.040(3) 0.053(3) 0.034(3) 0.003(3) 0.019(3) 0.012(3)
C39 0.110(10) 0.188(11) 0.082(8) 0.026(8) 0.050(7) 0.028(9)
C40 0.044(4) 0.056(4) 0.037(3) 0.004(3) 0.016(3) 0.013(3)
C41 0.097(9) 0.203(11) 0.089(9) 0.002(9) 0.043(8) 0.012(9)
C42 0.036(3) 0.057(3) 0.036(3) 0.009(3) 0.016(3) 0.005(3)
C43 0.154(10) 0.124(10) 0.102(9) -0.003(8) 0.072(8) 0.020(9)
C44 0.040(3) 0.055(3) 0.043(3) 0.008(3) 0.019(3) 0.002(3)
C45 0.040(3) 0.047(3) 0.031(3) 0.007(3) 0.016(3) 0.004(3)
C46 0.041(4) 0.055(4) 0.048(4) 0.009(3) 0.016(3) -0.003(3)
C47 0.049(4) 0.069(4) 0.034(3) 0.008(3) 0.011(3) 0.003(3)
C48 0.051(5) 0.064(5) 0.063(5) 0.004(4) 0.020(4) -0.014(4)
C49 0.080(9) 0.124(9) 0.075(8) 0.023(7) -0.009(7) 0.007(8)
C50 0.108(10) 0.088(8) 0.134(10) 0.042(8) -0.001(9) -0.030(8)
C51 0.057(3) 0.049(3) 0.054(3) 0.005(3) 0.029(3) 0.003(3)
C52 0.116(10) 0.107(9) 0.114(9) 0.001(8) 0.026(8) -0.057(8)
C53 0.054(3) 0.046(3) 0.051(3) 0.001(3) 0.028(3) 0.007(3)
C54 0.040(3) 0.051(3) 0.046(3) 0.006(3) 0.013(3) 0.000(3)
C55 0.043(3) 0.036(3) 0.040(3) 0.000(3) 0.016(3) 0.008(3)
C56 0.031(3) 0.050(3) 0.032(3) 0.007(3) 0.015(3) 0.005(3)
C57 0.042(3) 0.031(3) 0.034(3) 0.002(3) 0.018(3) 0.009(3)
C58 0.033(4) 0.047(3) 0.033(3) 0.003(3) 0.014(3) 0.005(3)
C59 0.043(3) 0.047(3) 0.031(3) 0.003(3) 0.020(3) 0.009(3)
C60 0.035(3) 0.050(3) 0.028(3) 0.006(3) 0.017(3) 0.005(3)
C61 0.042(3) 0.032(3) 0.034(3) 0.001(3) 0.015(3) 0.009(3)
C62 0.035(3) 0.046(3) 0.029(3) 0.003(3) 0.016(3) 0.008(3)
C63 0.050(3) 0.031(3) 0.040(3) -0.001(3) 0.017(3) 0.006(3)
C64 0.044(3) 0.038(3) 0.044(3) -0.001(3) 0.023(3) -0.003(3)
C65 0.061(5) 0.044(4) 0.058(4) -0.012(4) 0.020(4) 0.009(4)
C66 0.048(3) 0.038(3) 0.048(3) 0.003(3) 0.026(3) -0.003(3)
C67 0.047(3) 0.035(3) 0.041(3) 0.000(3) 0.022(3) 0.008(3)
C68 0.054(3) 0.037(3) 0.050(3) 0.004(3) 0.025(3) -0.001(3)
C69 0.069(7) 0.114(6) 0.081(4) 0.009(4) 0.001(4) 0.035(5)
C70 0.051(3) 0.032(3) 0.046(3) 0.006(3) 0.025(3) -0.001(3)
C71 0.122(10) 0.118(9) 0.075(8) -0.005(7) 0.052(7) 0.017(8)
C72 0.049(3) 0.030(3) 0.040(3) 0.003(3) 0.023(3) -0.004(3)
C73 0.087(9) 0.143(9) 0.045(6) 0.003(7) 0.005(6) 0.003(8)
C74 0.046(3) 0.035(3) 0.038(3) 0.006(3) 0.020(3) -0.001(3)
C75 0.088(9) 0.105(9) 0.152(10) 0.008(8) 0.048(8) -0.020(8)
C76 0.054(3) 0.039(3) 0.043(3) 0.005(3) 0.020(3) -0.001(3)
C77 0.079(6) 0.126(7) 0.095(6) -0.045(6) 0.018(5) -0.027(6)
C78 0.058(4) 0.033(3) 0.043(3) 0.002(3) 0.026(3) -0.003(3)
C79 0.059(5) 0.086(5) 0.040(4) 0.010(4) 0.009(4) 0.001(4)
C80 0.055(3) 0.036(3) 0.048(3) 0.002(3) 0.026(3) -0.002(3)
C81 0.060(5) 0.096(5) 0.051(4) 0.007(4) 0.029(4) 0.017(5)
C82 0.070(5) 0.040(4) 0.048(4) 0.001(4) 0.027(4) -0.003(4)
C83 0.074(4) 0.093(4) 0.074(4) 0.006(3) -0.002(3) 0.032(3)
C84 0.102(9) 0.082(7) 0.058(7) 0.007(6) 0.027(6) 0.006(7)
C85 0.121(7) 0.116(4) 0.101(6) 0.004(4) 0.015(5) 0.011(5)
C86 0.098(8) 0.059(6) 0.056(6) -0.002(5) 0.039(6) -0.005(6)
C87 0.072(5) 0.073(5) 0.066(5) 0.004(4) 0.039(4) 0.010(4)
C88 0.140(10) 0.058(7) 0.057(6) 0.011(6) 0.035(7) -0.004(7)
C89 0.103(8) 0.113(5) 0.092(5) -0.001(4) 0.012(5) 0.032(5)
C90 0.046(4) 0.043(3) 0.038(3) 0.003(3) 0.018(3) 0.008(3)

loop_
_atom_type_symbol
_atom_type_description
_atom_type_scat_dispersion_real
_atom_type_scat_dispersion_imag
_atom_type_scat_source
C C 0.0033 0.0016 'International Tables Vol C Tables 4.2.6.8 and 6.1.1.4'
H H 0.0000 0.0000 'International Tables Vol C Tables 4.2.6.8 and 6.1.1.4'
Bi Bi -4.1077 10.2566 'International Tables Vol C Tables 4.2.6.8 and 6.1.1.4'
N N 0.0061 0.0033 'International Tables Vol C Tables 4.2.6.8 and 6.1.1.4'
O O 0.0106 0.0060 'International Tables Vol C Tables 4.2.6.8 and 6.1.1.4'

loop_
_geom_angle_atom_site_label_1
_geom_angle_atom_site_label_2
_geom_angle_atom_site_label_3
_geom_angle
_geom_angle_site_symmetry_1
_geom_angle_site_symmetry_3
_geom_angle_publ_flag
O1 Bi1 Bi3 119.1(2) . . ?
O1 Bi1 O2 159.1(2) . . ?
O2 Bi1 Bi3 45.27(17) . . ?
O7 Bi1 Bi3 32.13(15) . . ?
O7 Bi1 O1 88.7(2) . . ?
O7 Bi1 O2 72.6(2) . . ?
O9 Bi1 Bi3 95.97(19) . . ?
O9 Bi1 O1 87.1(2) . . ?
O9 Bi1 O2 82.0(2) . . ?
O9 Bi1 O7 84.3(3) . . ?
Bi4 Bi2 Bi3 63.88(7) . . ?
O5 Bi2 Bi3 44.16(18) . . ?
O5 Bi2 Bi4 31.95(14) . . ?
O5 Bi2 O7 74.2(2) . . ?
O5 Bi2 O10 74.8(2) . . ?
O5 Bi2 N1 79.2(3) . . ?
O5 Bi2 N2 79.7(4) . . ?
O7 Bi2 Bi3 34.21(15) . . ?
O7 Bi2 Bi4 80.57(15) . . ?
O7 Bi2 N1 152.3(3) . . ?
O7 Bi2 N2 96.2(3) . . ?
O10 Bi2 Bi3 100.94(19) . . ?
O10 Bi2 Bi4 43.20(19) . . ?
O10 Bi2 O7 99.3(2) . . ?
O10 Bi2 N1 80.8(3) . . ?
O10 Bi2 N2 145.1(3) . . ?
N1 Bi2 Bi3 118.2(3) . . ?
N1 Bi2 Bi4 81.0(3) . . ?
N1 Bi2 N2 71.2(3) . . ?
N2 Bi2 Bi3 75.6(3) . . ?
N2 Bi2 Bi4 110.3(3) . . ?
Bi1 Bi3 Bi2 65.17(14) . . ?
O2 Bi3 Bi1 41.05(14) . . ?
O2 Bi3 Bi2 85.77(17) . . ?
O2 Bi3 O5 117.4(2) . . ?
O3 Bi3 Bi1 75.97(16) . . ?
O3 Bi3 Bi2 133.10(18) . . ?
O3 Bi3 O2 81.3(2) . . ?
O3 Bi3 O4 80.2(2) . . ?
O3 Bi3 O5 146.6(2) . . ?
O3 Bi3 O7 95.2(2) . . ?
O4 Bi3 Bi1 109.22(19) . . ?
O4 Bi3 Bi2 88.52(18) . . ?
O4 Bi3 O2 148.5(2) . . ?
O4 Bi3 O5 69.9(2) . . ?
O5 Bi3 Bi1 99.65(16) . . ?
O5 Bi3 Bi2 35.15(14) . . ?
O7 Bi3 Bi1 31.78(17) . . ?
O7 Bi3 Bi2 38.69(18) . . ?
O7 Bi3 O2 68.29(19) . . ?
O7 Bi3 O4 88.2(2) . . ?
O7 Bi3 O5 69.9(2) . . ?
O4 Bi4 Bi2 86.08(14) . . ?
O5 Bi4 Bi2 32.75(18) . . ?
O5 Bi4 O4 73.5(2) . . ?
O5 Bi4 O6 90.4(2) . . ?
O5 Bi4 O8 89.1(2) . . ?
O5 Bi4 O10 72.1(2) . . ?
O6 Bi4 Bi2 88.24(17) . . ?
O6 Bi4 O4 157.8(2) . . ?
O6 Bi4 O8 83.1(2) . . ?
O6 Bi4 O10 80.2(2) . . ?
O8 Bi4 Bi2 121.21(16) . . ?
O8 Bi4 O4 81.6(2) . . ?
O8 Bi4 O10 154.6(2) . . ?
O10 Bi4 Bi2 39.68(13) . . ?
O10 Bi4 O4 108.1(2) . . ?
C1 O1 Bi1 122.2(6) . . ?
Bi1 O2 Bi3 93.7(2) . . ?
C59 O2 Bi1 108.1(5) . . ?
C59 O2 Bi3 151.2(5) . . ?
C29 O3 Bi3 121.7(5) . . ?
Bi3 O4 Bi4 107.4(2) . . ?
C62 O4 Bi3 126.9(5) . . ?
C62 O4 Bi4 125.6(5) . . ?
Bi2 O5 Bi3 100.7(2) . . ?
Bi4 O5 Bi2 115.3(3) . . ?
Bi4 O5 Bi3 109.1(3) . . ?
C64 O6 Bi4 112.8(6) . . ?
Bi1 O7 Bi2 120.4(3) . . ?
Bi1 O7 Bi3 116.1(3) . . ?
Bi3 O7 Bi2 107.1(2) . . ?
C72 O8 Bi4 107.8(5) . . ?
C17 O9 Bi1 120.8(6) . . ?
Bi2 O10 Bi4 97.1(2) . . ?
C57 O10 Bi2 141.4(5) . . ?
C57 O10 Bi4 119.3(5) . . ?
Bi2 N1 H1A 109.0 . . ?
Bi2 N1 H1B 109.0 . . ?
H1A N1 H1B 107.8 . . ?
C15 N1 Bi2 113.0(8) . . ?
C15 N1 H1A 109.0 . . ?
C15 N1 H1B 109.0 . . ?
Bi2 N2 H2A 109.2 . . ?
Bi2 N2 H2B 109.2 . . ?
H2A N2 H2B 107.9 . . ?
C77 N2 Bi2 112.1(7) . . ?
C77 N2 H2A 109.2 . . ?
C77 N2 H2B 109.2 . . ?
O1 C1 C4 118.2(8) . . ?
O1 C1 C12 122.4(8) . . ?
C12 C1 C4 119.3(9) . . ?
C63 C2 C65 120.6(9) . . ?
C67 C2 C63 116.3(8) . . ?
C67 C2 C65 123.1(9) . . ?
C47 C3 H3 119.4 . . ?
C60 C3 H3 119.4 . . ?
C60 C3 C47 121.2(10) . . ?
C1 C4 C31 118.4(9) . . ?
C6 C4 C1 118.9(9) . . ?
C6 C4 C31 122.6(8) . . ?
H5A C5 H5B 109.5 . . ?
H5A C5 H5C 109.5 . . ?
H5B C5 H5C 109.5 . . ?
C65 C5 H5A 109.5 . . ?
C65 C5 H5B 109.5 . . ?
C65 C5 H5C 109.5 . . ?
C4 C6 H6 118.8 . . ?
C4 C6 C8 122.4(9) . . ?
C8 C6 H6 118.8 . . ?
C57 C7 C55 121.2(8) . . ?
C67 C7 C55 121.4(9) . . ?
C67 C7 C57 117.3(9) . . ?
C6 C8 C83 119.8(10) . . ?
C10 C8 C6 116.9(10) . . ?
C10 C8 C83 123.3(10) . . ?
H9A C9 H9B 109.5 . . ?
H9A C9 H9C 109.5 . . ?
H9B C9 H9C 109.5 . . ?
C65 C9 H9A 109.5 . . ?
C65 C9 H9B 109.5 . . ?
C65 C9 H9C 109.5 . . ?
C8 C10 H10 118.7 . . ?
C12 C10 C8 122.6(10) . . ?
C12 C10 H10 118.7 . . ?
H11A C11 H11B 109.5 . . ?
H11A C11 H11C 109.5 . . ?
H11B C11 H11C 109.5 . . ?
C87 C11 H11A 109.5 . . ?
C87 C11 H11B 109.5 . . ?
C87 C11 H11C 109.5 . . ?
C1 C12 C14 120.4(9) . . ?
C10 C12 C1 119.8(9) . . ?
C10 C12 C14 119.4(8) . . ?
C51 C13 C53 116.5(9) . . ?
C51 C13 C87 123.2(9) . . ?
C53 C13 C87 120.1(9) . . ?
C12 C14 H14A 107.9 . . ?
C12 C14 H14B 107.9 . . ?
H14A C14 H14B 107.2 . . ?
C16 C14 C12 117.7(8) . . ?
C16 C14 H14A 107.9 . . ?
C16 C14 H14B 107.9 . . ?
N1 C15 H15A 107.4 . . ?
N1 C15 H15B 107.4 . . ?
N1 C15 C77 119.7(13) . . ?
H15A C15 H15B 106.9 . . ?
C77 C15 H15A 107.4 . . ?
C77 C15 H15B 107.4 . . ?
C17 C16 C14 120.6(8) . . ?
C18 C16 C14 120.8(8) . . ?
C18 C16 C17 118.2(8) . . ?
O9 C17 C16 120.5(8) . . ?
O9 C17 C26 118.7(8) . . ?
C26 C17 C16 120.8(8) . . ?
C16 C18 H18 118.4 . . ?
C20 C18 C16 123.2(9) . . ?
C20 C18 H18 118.4 . . ?
H19A C19 H19B 109.5 . . ?
H19A C19 H19C 109.5 . . ?
H19B C19 H19C 109.5 . . ?
C22 C19 H19A 109.5 . . ?
C22 C19 H19B 109.5 . . ?
C22 C19 H19C 109.5 . . ?
C18 C20 C22 120.9(8) . . ?
C18 C20 C24 116.8(8) . . ?
C24 C20 C22 122.3(8) . . ?
H21A C21 H21B 109.5 . . ?
H21A C21 H21C 109.5 . . ?
H21B C21 H21C 109.5 . . ?
C81 C21 H21A 109.5 . . ?
C81 C21 H21B 109.5 . . ?
C81 C21 H21C 109.5 . . ?
C19 C22 C20 112.0(9) . . ?
C19 C22 C37 106.6(9) . . ?
C35 C22 C19 108.4(9) . . ?
C35 C22 C20 113.9(8) . . ?
C35 C22 C37 107.1(9) . . ?
C37 C22 C20 108.5(9) . . ?
C45 C23 H23 118.1 . . ?
C47 C23 H23 118.1 . . ?
C47 C23 C45 123.8(9) . . ?
C20 C24 H24 118.2 . . ?
C20 C24 C26 123.6(9) . . ?
C26 C24 H24 118.2 . . ?
H25A C25 H25B 109.5 . . ?
H25A C25 H25C 109.5 . . ?
H25B C25 H25C 109.5 . . ?
C79 C25 H25A 109.5 . . ?
C79 C25 H25B 109.5 . . ?
C79 C25 H25C 109.5 . . ?
C17 C26 C28 120.7(8) . . ?
C24 C26 C17 117.2(8) . . ?
C24 C26 C28 121.9(8) . . ?
C53 C27 C55 118.3(9) . . ?
C53 C27 C64 119.6(9) . . ?
C64 C27 C55 122.1(8) . . ?
C26 C28 H28A 108.9 . . ?
C26 C28 H28B 108.9 . . ?
H28A C28 H28B 107.7 . . ?
C30 C28 C26 113.5(8) . . ?
C30 C28 H28A 108.9 . . ?
C30 C28 H28B 108.9 . . ?
O3 C29 C42 118.0(8) . . ?
O3 C29 C56 121.1(8) . . ?
C56 C29 C42 120.9(9) . . ?
C32 C30 C28 118.8(9) . . ?
C32 C30 C59 118.1(9) . . ?
C59 C30 C28 122.9(8) . . ?
C4 C31 H31A 109.3 . . ?
C4 C31 H31B 109.3 . . ?
H31A C31 H31B 107.9 . . ?
C61 C31 C4 111.8(8) . . ?
C61 C31 H31A 109.3 . . ?
C61 C31 H31B 109.3 . . ?
C30 C32 H32 118.2 . . ?
C34 C32 C30 123.6(10) . . ?
C34 C32 H32 118.2 . . ?
H33A C33 H33B 109.5 . . ?
H33A C33 H33C 109.5 . . ?
H33B C33 H33C 109.5 . . ?
C65 C33 H33A 109.5 . . ?
C65 C33 H33B 109.5 . . ?
C65 C33 H33C 109.5 . . ?
C32 C34 C36 116.3(9) . . ?
C32 C34 C81 120.2(9) . . ?
C36 C34 C81 123.4(10) . . ?
C22 C35 H35A 109.5 . . ?
C22 C35 H35B 109.5 . . ?
C22 C35 H35C 109.5 . . ?
H35A C35 H35B 109.5 . . ?
H35A C35 H35C 109.5 . . ?
H35B C35 H35C 109.5 . . ?
C34 C36 H36 118.1 . . ?
C38 C36 C34 123.9(11) . . ?
C38 C36 H36 118.1 . . ?
C22 C37 H37A 109.5 . . ?
C22 C37 H37B 109.5 . . ?
C22 C37 H37C 109.5 . . ?
H37A C37 H37B 109.5 . . ?
H37A C37 H37C 109.5 . . ?
H37B C37 H37C 109.5 . . ?
C36 C38 C40 121.8(10) . . ?
C36 C38 C59 118.7(9) . . ?
C59 C38 C40 119.5(8) . . ?
H39A C39 H39B 109.5 . . ?
H39A C39 H39C 109.5 . . ?
H39B C39 H39C 109.5 . . ?
C81 C39 H39A 109.5 . . ?
C81 C39 H39B 109.5 . . ?
C81 C39 H39C 109.5 . . ?
C38 C40 H40A 108.3 . . ?
C38 C40 H40B 108.3 . . ?
H40A C40 H40B 107.4 . . ?
C42 C40 C38 115.8(8) . . ?
C42 C40 H40A 108.3 . . ?
C42 C40 H40B 108.3 . . ?
H41A C41 H41B 109.5 . . ?
H41A C41 H41C 109.5 . . ?
H41B C41 H41C 109.5 . . ?
C81 C41 H41A 109.5 . . ?
C81 C41 H41B 109.5 . . ?
C81 C41 H41C 109.5 . . ?
C29 C42 C40 122.6(9) . . ?
C29 C42 C44 117.4(9) . . ?
C44 C42 C40 119.9(8) . . ?
H43A C43 H43B 109.5 . . ?
H43A C43 H43C 109.5 . . ?
H43B C43 H43C 109.5 . . ?
C87 C43 H43A 109.5 . . ?
C87 C43 H43B 109.5 . . ?
C87 C43 H43C 109.5 . . ?
C42 C44 H44 119.0 . . ?
C46 C44 C42 121.9(9) . . ?
C46 C44 H44 119.0 . . ?
C23 C45 C62 118.1(9) . . ?
C23 C45 C90 121.0(9) . . ?
C62 C45 C90 120.9(9) . . ?
C44 C46 C48 120.9(9) . . ?
C44 C46 C54 119.7(10) . . ?
C54 C46 C48 119.4(9) . . ?
C3 C47 C79 122.8(10) . . ?
C23 C47 C3 117.2(10) . . ?
C23 C47 C79 119.9(9) . . ?
C50 C48 C46 107.9(10) . . ?
C52 C48 C46 113.9(10) . . ?
C52 C48 C50 106.8(9) . . ?
C52 C48 C75 110.3(9) . . ?
C75 C48 C46 111.7(10) . . ?
C75 C48 C50 105.8(9) . . ?
H49A C49 H49B 109.5 . . ?
H49A C49 H49C 109.5 . . ?
H49B C49 H49C 109.5 . . ?
C79 C49 H49A 109.5 . . ?
C79 C49 H49B 109.5 . . ?
C79 C49 H49C 109.5 . . ?
C48 C50 H50A 109.5 . . ?
C48 C50 H50B 109.5 . . ?
C48 C50 H50C 109.5 . . ?
H50A C50 H50B 109.5 . . ?
H50A C50 H50C 109.5 . . ?
H50B C50 H50C 109.5 . . ?
C13 C51 H51 118.7 . . ?
C66 C51 C13 122.5(10) . . ?
C66 C51 H51 118.7 . . ?
C48 C52 H52A 109.5 . . ?
C48 C52 H52B 109.5 . . ?
C48 C52 H52C 109.5 . . ?
H52A C52 H52B 109.5 . . ?
H52A C52 H52C 109.5 . . ?
H52B C52 H52C 109.5 . . ?
C13 C53 H53 118.9 . . ?
C27 C53 C13 122.3(10) . . ?
C27 C53 H53 118.9 . . ?
C46 C54 H54 119.5 . . ?
C56 C54 C46 121.0(10) . . ?
C56 C54 H54 119.5 . . ?
C7 C55 C27 115.5(8) . . ?
C7 C55 H55A 108.4 . . ?
C7 C55 H55B 108.4 . . ?
C27 C55 H55A 108.4 . . ?
C27 C55 H55B 108.4 . . ?
H55A C55 H55B 107.5 . . ?
C29 C56 C58 121.7(8) . . ?
C54 C56 C29 119.1(8) . . ?
C54 C56 C58 119.2(9) . . ?
O10 C57 C7 120.2(8) . . ?
O10 C57 C61 119.5(8) . . ?
C61 C57 C7 120.2(8) . . ?
C56 C58 H58A 107.9 . . ?
C56 C58 H58B 107.9 . . ?
C56 C58 C60 117.4(8) . . ?
H58A C58 H58B 107.2 . . ?
C60 C58 H58A 107.9 . . ?
C60 C58 H58B 107.9 . . ?
O2 C59 C30 118.7(9) . . ?
O2 C59 C38 121.8(8) . . ?
C38 C59 C30 119.4(8) . . ?
C3 C60 C58 119.1(9) . . ?
C3 C60 C62 118.7(9) . . ?
C62 C60 C58 122.1(9) . . ?
C57 C61 C31 120.2(8) . . ?
C63 C61 C31 119.8(9) . . ?
C63 C61 C57 119.7(9) . . ?
O4 C62 C45 120.4(9) . . ?
O4 C62 C60 118.9(8) . . ?
C45 C62 C60 120.7(9) . . ?
C2 C63 H63 119.3 . . ?
C61 C63 C2 121.3(9) . . ?
C61 C63 H63 119.3 . . ?
O6 C64 C27 121.0(8) . . ?
O6 C64 C66 119.7(8) . . ?
C27 C64 C66 119.2(9) . . ?
C5 C65 C2 108.0(9) . . ?
C5 C65 C9 108.2(9) . . ?
C5 C65 C33 109.0(9) . . ?
C9 C65 C2 111.6(9) . . ?
C33 C65 C2 114.1(9) . . ?
C33 C65 C9 105.8(8) . . ?
C51 C66 C64 119.7(9) . . ?
C51 C66 C68 119.0(9) . . ?
C64 C66 C68 121.3(8) . . ?
C2 C67 C7 124.5(9) . . ?
C2 C67 H67 117.7 . . ?
C7 C67 H67 117.7 . . ?
C66 C68 H68A 108.5 . . ?
C66 C68 H68B 108.5 . . ?
C66 C68 C70 115.2(9) . . ?
H68A C68 H68B 107.5 . . ?
C70 C68 H68A 108.5 . . ?
C70 C68 H68B 108.5 . . ?
H69A C69 H69B 109.5 . . ?
H69A C69 H69C 109.5 . . ?
H69B C69 H69C 109.5 . . ?
C83 C69 H69A 109.5 . . ?
C83 C69 H69B 109.5 . . ?
C83 C69 H69C 109.5 . . ?
C72 C70 C68 121.2(9) . . ?
C80 C70 C68 119.4(9) . . ?
C80 C70 C72 119.4(10) . . ?
H71A C71 H71B 109.5 . . ?
H71A C71 H71C 109.5 . . ?
H71B C71 H71C 109.5 . . ?
C87 C71 H71A 109.5 . . ?
C87 C71 H71B 109.5 . . ?
C87 C71 H71C 109.5 . . ?
O8 C72 C70 120.1(9) . . ?
O8 C72 C74 120.6(8) . . ?
C74 C72 C70 119.3(9) . . ?
H73A C73 H73B 109.5 . . ?
H73A C73 H73C 109.5 . . ?
H73B C73 H73C 109.5 . . ?
C79 C73 H73A 109.5 . . ?
C79 C73 H73B 109.5 . . ?
C79 C73 H73C 109.5 . . ?
C72 C74 C90 120.7(8) . . ?
C76 C74 C72 118.5(9) . . ?
C76 C74 C90 120.8(10) . . ?
C48 C75 H75A 109.5 . . ?
C48 C75 H75B 109.5 . . ?
C48 C75 H75C 109.5 . . ?
H75A C75 H75B 109.5 . . ?
H75A C75 H75C 109.5 . . ?
H75B C75 H75C 109.5 . . ?
C74 C76 H76 118.4 . . ?
C74 C76 C78 123.3(11) . . ?
C78 C76 H76 118.4 . . ?
N2 C77 H77A 108.1 . . ?
N2 C77 H77B 108.1 . . ?
C15 C77 N2 116.6(13) . . ?
C15 C77 H77A 108.1 . . ?
C15 C77 H77B 108.1 . . ?
H77A C77 H77B 107.3 . . ?
C76 C78 C82 122.0(10) . . ?
C80 C78 C76 116.5(9) . . ?
C80 C78 C82 121.4(9) . . ?
C25 C79 C47 112.4(9) . . ?
C25 C79 C49 107.4(9) . . ?
C49 C79 C47 110.5(10) . . ?
C73 C79 C25 109.0(9) . . ?
C73 C79 C47 109.6(10) . . ?
C73 C79 C49 107.8(9) . . ?
C70 C80 H80 118.5 . . ?
C78 C80 C70 123.0(10) . . ?
C78 C80 H80 118.5 . . ?
C21 C81 C34 111.0(11) . . ?
C21 C81 C39 104.1(9) . . ?
C39 C81 C34 113.8(10) . . ?
C41 C81 C21 108.0(10) . . ?
C41 C81 C34 112.9(10) . . ?
C41 C81 C39 106.7(9) . . ?
C84 C82 C78 111.5(9) . . ?
C84 C82 C86 106.4(8) . . ?
C84 C82 C88 108.3(9) . . ?
C86 C82 C78 112.3(9) . . ?
C86 C82 C88 109.2(8) . . ?
C88 C82 C78 109.0(8) . . ?
C8 C83 C85 99.8(11) . . ?
C69 C83 C8 116.5(11) . . ?
C69 C83 C85 106.0(10) . . ?
C69 C83 C89 113.6(10) . . ?
C89 C83 C8 115.1(11) . . ?
C89 C83 C85 103.2(10) . . ?
C82 C84 H84A 109.5 . . ?
C82 C84 H84B 109.5 . . ?
C82 C84 H84C 109.5 . . ?
H84A C84 H84B 109.5 . . ?
H84A C84 H84C 109.5 . . ?
H84B C84 H84C 109.5 . . ?
C83 C85 H85A 109.5 . . ?
C83 C85 H85B 109.5 . . ?
C83 C85 H85C 109.5 . . ?
H85A C85 H85B 109.5 . . ?
H85A C85 H85C 109.5 . . ?
H85B C85 H85C 109.5 . . ?
C82 C86 H86A 109.5 . . ?
C82 C86 H86B 109.5 . . ?
C82 C86 H86C 109.5 . . ?
H86A C86 H86B 109.5 . . ?
H86A C86 H86C 109.5 . . ?
H86B C86 H86C 109.5 . . ?
C11 C87 C13 110.9(11) . . ?
C43 C87 C11 103.8(9) . . ?
C43 C87 C13 113.1(10) . . ?
C71 C87 C11 107.1(9) . . ?
C71 C87 C13 113.5(10) . . ?
C71 C87 C43 107.7(9) . . ?
C82 C88 H88A 109.5 . . ?
C82 C88 H88B 109.5 . . ?
C82 C88 H88C 109.5 . . ?
H88A C88 H88B 109.5 . . ?
H88A C88 H88C 109.5 . . ?
H88B C88 H88C 109.5 . . ?
C83 C89 H89A 109.5 . . ?
C83 C89 H89B 109.5 . . ?
C83 C89 H89C 109.5 . . ?
H89A C89 H89B 109.5 . . ?
H89A C89 H89C 109.5 . . ?
H89B C89 H89C 109.5 . . ?
C45 C90 H90A 108.8 . . ?
C45 C90 H90B 108.8 . . ?
C74 C90 C45 113.8(8) . . ?
C74 C90 H90A 108.8 . . ?
C74 C90 H90B 108.8 . . ?
H90A C90 H90B 107.7 . . ?

loop_
_geom_bond_atom_site_label_1
_geom_bond_atom_site_label_2
_geom_bond_distance
_geom_bond_site_symmetry_2
_geom_bond_publ_flag
Bi1 Bi3 3.608(6) . ?
Bi1 O1 2.222(7) . ?
Bi1 O2 2.375(8) . ?
Bi1 O7 2.116(6) . ?
Bi1 O9 2.110(7) . ?
Bi2 Bi3 3.632(6) . ?
Bi2 Bi4 3.557(7) . ?
Bi2 O5 2.128(7) . ?
Bi2 O7 2.375(8) . ?
Bi2 O10 2.288(7) . ?
Bi2 N1 2.443(11) . ?
Bi2 N2 2.475(10) . ?
Bi3 O2 2.569(7) . ?
Bi3 O3 2.127(8) . ?
Bi3 O4 2.215(7) . ?
Bi3 O5 2.575(8) . ?
Bi3 O7 2.137(7) . ?
Bi4 O4 2.500(8) . ?
Bi4 O5 2.082(7) . ?
Bi4 O6 2.182(8) . ?
Bi4 O8 2.187(8) . ?
Bi4 O10 2.454(7) . ?
O1 C1 1.352(11) . ?
O2 C59 1.346(10) . ?
O3 C29 1.348(11) . ?
O4 C62 1.366(11) . ?
O6 C64 1.368(11) . ?
O8 C72 1.377(11) . ?
O9 C17 1.373(10) . ?
O10 C57 1.370(10) . ?
N1 H1A 0.9100 . ?
N1 H1B 0.9100 . ?
N1 C15 1.419(16) . ?
N2 H2A 0.9100 . ?
N2 H2B 0.9100 . ?
N2 C77 1.434(17) . ?
C1 C4 1.416(12) . ?
C1 C12 1.397(13) . ?
C2 C63 1.421(14) . ?
C2 C65 1.534(13) . ?
C2 C67 1.374(14) . ?
C3 H3 0.9500 . ?
C3 C47 1.414(14) . ?
C3 C60 1.385(14) . ?
C4 C6 1.366(14) . ?
C4 C31 1.530(13) . ?
C5 H5A 0.9800 . ?
C5 H5B 0.9800 . ?
C5 H5C 0.9800 . ?
C5 C65 1.476(11) . ?
C6 H6 0.9500 . ?
C6 C8 1.413(14) . ?
C7 C55 1.480(14) . ?
C7 C57 1.407(13) . ?
C7 C67 1.385(12) . ?
C8 C10 1.382(14) . ?
C8 C83 1.493(16) . ?
C9 H9A 0.9800 . ?
C9 H9B 0.9800 . ?
C9 H9C 0.9800 . ?
C9 C65 1.503(11) . ?
C10 H10 0.9500 . ?
C10 C12 1.371(14) . ?
C11 H11A 0.9800 . ?
C11 H11B 0.9800 . ?
C11 H11C 0.9800 . ?
C11 C87 1.511(12) . ?
C12 C14 1.525(12) . ?
C13 C51 1.400(15) . ?
C13 C53 1.405(14) . ?
C13 C87 1.515(14) . ?
C14 H14A 0.9900 . ?
C14 H14B 0.9900 . ?
C14 C16 1.514(12) . ?
C15 H15A 0.9900 . ?
C15 H15B 0.9900 . ?
C15 C77 1.429(10) . ?
C16 C17 1.407(13) . ?
C16 C18 1.394(12) . ?
C17 C26 1.405(12) . ?
C18 H18 0.9500 . ?
C18 C20 1.379(13) . ?
C19 H19A 0.9800 . ?
C19 H19B 0.9800 . ?
C19 H19C 0.9800 . ?
C19 C22 1.489(11) . ?
C20 C22 1.536(12) . ?
C20 C24 1.384(13) . ?
C21 H21A 0.9800 . ?
C21 H21B 0.9800 . ?
C21 H21C 0.9800 . ?
C21 C81 1.494(12) . ?
C22 C35 1.478(11) . ?
C22 C37 1.499(11) . ?
C23 H23 0.9500 . ?
C23 C45 1.380(14) . ?
C23 C47 1.378(15) . ?
C24 H24 0.9500 . ?
C24 C26 1.405(12) . ?
C25 H25A 0.9800 . ?
C25 H25B 0.9800 . ?
C25 H25C 0.9800 . ?
C25 C79 1.484(11) . ?
C26 C28 1.494(13) . ?
C27 C53 1.387(13) . ?
C27 C55 1.514(13) . ?
C27 C64 1.395(13) . ?
C28 H28A 0.9900 . ?
C28 H28B 0.9900 . ?
C28 C30 1.493(14) . ?
C29 C42 1.420(12) . ?
C29 C56 1.407(13) . ?
C30 C32 1.397(13) . ?
C30 C59 1.428(13) . ?
C31 H31A 0.9900 . ?
C31 H31B 0.9900 . ?
C31 C61 1.506(12) . ?
C32 H32 0.9500 . ?
C32 C34 1.369(15) . ?
C33 H33A 0.9800 . ?
C33 H33B 0.9800 . ?
C33 H33C 0.9800 . ?
C33 C65 1.487(11) . ?
C34 C36 1.393(15) . ?
C34 C81 1.512(14) . ?
C35 H35A 0.9800 . ?
C35 H35B 0.9800 . ?
C35 H35C 0.9800 . ?
C36 H36 0.9500 . ?
C36 C38 1.381(13) . ?
C37 H37A 0.9800 . ?
C37 H37B 0.9800 . ?
C37 H37C 0.9800 . ?
C38 C40 1.503(14) . ?
C38 C59 1.397(14) . ?
C39 H39A 0.9800 . ?
C39 H39B 0.9800 . ?
C39 H39C 0.9800 . ?
C39 C81 1.504(11) . ?
C40 H40A 0.9900 . ?
C40 H40B 0.9900 . ?
C40 C42 1.501(14) . ?
C41 H41A 0.9800 . ?
C41 H41B 0.9800 . ?
C41 H41C 0.9800 . ?
C41 C81 1.467(12) . ?
C42 C44 1.423(14) . ?
C43 H43A 0.9800 . ?
C43 H43B 0.9800 . ?
C43 H43C 0.9800 . ?
C43 C87 1.494(12) . ?
C44 H44 0.9500 . ?
C44 C46 1.369(15) . ?
C45 C62 1.385(13) . ?
C45 C90 1.523(14) . ?
C46 C48 1.555(14) . ?
C46 C54 1.399(14) . ?
C47 C79 1.563(15) . ?
C48 C50 1.501(11) . ?
C48 C52 1.473(11) . ?
C48 C75 1.477(11) . ?
C49 H49A 0.9800 . ?
C49 H49B 0.9800 . ?
C49 H49C 0.9800 . ?
C49 C79 1.499(11) . ?
C50 H50A 0.9800 . ?
C50 H50B 0.9800 . ?
C50 H50C 0.9800 . ?
C51 H51 0.9500 . ?
C51 C66 1.376(13) . ?
C52 H52A 0.9800 . ?
C52 H52B 0.9800 . ?
C52 H52C 0.9800 . ?
C53 H53 0.9500 . ?
C54 H54 0.9500 . ?
C54 C56 1.397(13) . ?
C55 H55A 0.9900 . ?
C55 H55B 0.9900 . ?
C56 C58 1.511(12) . ?
C57 C61 1.397(13) . ?
C58 H58A 0.9900 . ?
C58 H58B 0.9900 . ?
C58 C60 1.534(12) . ?
C60 C62 1.420(14) . ?
C61 C63 1.379(12) . ?
C63 H63 0.9500 . ?
C64 C66 1.409(13) . ?
C66 C68 1.510(13) . ?
C67 H67 0.9500 . ?
C68 H68A 0.9900 . ?
C68 H68B 0.9900 . ?
C68 C70 1.517(15) . ?
C69 H69A 0.9800 . ?
C69 H69B 0.9800 . ?
C69 H69C 0.9800 . ?
C69 C83 1.452(11) . ?
C70 C72 1.401(13) . ?
C70 C80 1.381(14) . ?
C71 H71A 0.9800 . ?
C71 H71B 0.9800 . ?
C71 H71C 0.9800 . ?
C71 C87 1.485(11) . ?
C72 C74 1.399(14) . ?
C73 H73A 0.9800 . ?
C73 H73B 0.9800 . ?
C73 H73C 0.9800 . ?
C73 C79 1.476(11) . ?
C74 C76 1.386(13) . ?
C74 C90 1.503(13) . ?
C75 H75A 0.9800 . ?
C75 H75B 0.9800 . ?
C75 H75C 0.9800 . ?
C76 H76 0.9500 . ?
C76 C78 1.389(14) . ?
C77 H77A 0.9900 . ?
C77 H77B 0.9900 . ?
C78 C80 1.373(15) . ?
C78 C82 1.557(14) . ?
C80 H80 0.9500 . ?
C82 C84 1.487(11) . ?
C82 C86 1.492(10) . ?
C82 C88 1.496(11) . ?
C83 C85 1.497(12) . ?
C83 C89 1.460(12) . ?
C84 H84A 0.9800 . ?
C84 H84B 0.9800 . ?
C84 H84C 0.9800 . ?
C85 H85A 0.9800 . ?
C85 H85B 0.9800 . ?
C85 H85C 0.9800 . ?
C86 H86A 0.9800 . ?
C86 H86B 0.9800 . ?
C86 H86C 0.9800 . ?
C88 H88A 0.9800 . ?
C88 H88B 0.9800 . ?
C88 H88C 0.9800 . ?
C89 H89A 0.9800 . ?
C89 H89B 0.9800 . ?
C89 H89C 0.9800 . ?
C90 H90A 0.9900 . ?
C90 H90B 0.9900 . ?

loop_
_geom_torsion_atom_site_label_1
_geom_torsion_atom_site_label_2
_geom_torsion_atom_site_label_3
_geom_torsion_atom_site_label_4
_geom_torsion
_geom_torsion_site_symmetry_1
_geom_torsion_site_symmetry_2
_geom_torsion_site_symmetry_3
_geom_torsion_site_symmetry_4
_geom_torsion_publ_flag
Bi1 O1 C1 C4 109.7(8) . . . . ?
Bi1 O1 C1 C12 -67.6(11) . . . . ?
Bi1 O2 C59 C30 -90.0(9) . . . . ?
Bi1 O2 C59 C38 87.5(9) . . . . ?
Bi1 O9 C17 C16 -81.6(10) . . . . ?
Bi1 O9 C17 C26 96.8(9) . . . . ?
Bi2 O10 C57 C7 125.1(9) . . . . ?
Bi2 O10 C57 C61 -54.2(14) . . . . ?
Bi2 N1 C15 C77 20(2) . . . . ?
Bi2 N2 C77 C15 26.9(19) . . . . ?
Bi3 O2 C59 C30 132.5(10) . . . . ?
Bi3 O2 C59 C38 -50.0(18) . . . . ?
Bi3 O3 C29 C42 -98.4(9) . . . . ?
Bi3 O3 C29 C56 80.6(10) . . . . ?
Bi3 O4 C62 C45 -102.9(8) . . . . ?
Bi3 O4 C62 C60 75.9(10) . . . . ?
Bi4 O4 C62 C45 74.3(10) . . . . ?
Bi4 O4 C62 C60 -107.0(8) . . . . ?
Bi4 O6 C64 C27 92.6(10) . . . . ?
Bi4 O6 C64 C66 -85.3(10) . . . . ?
Bi4 O8 C72 C70 86.4(8) . . . . ?
Bi4 O8 C72 C74 -93.7(8) . . . . ?
Bi4 O10 C57 C7 -76.5(10) . . . . ?
Bi4 O10 C57 C61 104.2(8) . . . . ?
O1 C1 C4 C6 179.6(9) . . . . ?
O1 C1 C4 C31 3.1(13) . . . . ?
O1 C1 C12 C10 -178.8(9) . . . . ?
O1 C1 C12 C14 -6.3(14) . . . . ?
O3 C29 C42 C40 2.1(14) . . . . ?
O3 C29 C42 C44 -179.1(9) . . . . ?
O3 C29 C56 C54 179.3(9) . . . . ?
O3 C29 C56 C58 -3.1(14) . . . . ?
O6 C64 C66 C51 -178.5(10) . . . . ?
O6 C64 C66 C68 -0.3(15) . . . . ?
O8 C72 C74 C76 178.3(8) . . . . ?
O8 C72 C74 C90 -4.1(13) . . . . ?
O9 C17 C26 C24 176.9(9) . . . . ?
O9 C17 C26 C28 -8.4(14) . . . . ?
O10 C57 C61 C31 14.0(13) . . . . ?
O10 C57 C61 C63 -172.0(8) . . . . ?
N1 C15 C77 N2 -33(3) . . . . ?
C1 C4 C6 C8 1.4(15) . . . . ?
C1 C4 C31 C61 -174.2(8) . . . . ?
C1 C12 C14 C16 108.1(11) . . . . ?
C3 C47 C79 C25 -1.5(15) . . . . ?
C3 C47 C79 C49 -121.4(12) . . . . ?
C3 C47 C79 C73 119.9(11) . . . . ?
C3 C60 C62 O4 175.2(8) . . . . ?
C3 C60 C62 C45 -6.0(13) . . . . ?
C4 C1 C12 C10 3.8(15) . . . . ?
C4 C1 C12 C14 176.3(9) . . . . ?
C4 C6 C8 C10 -0.7(16) . . . . ?
C4 C6 C8 C83 -179.6(10) . . . . ?
C4 C31 C61 C57 72.7(11) . . . . ?
C4 C31 C61 C63 -101.3(10) . . . . ?
C6 C4 C31 C61 9.5(13) . . . . ?
C6 C8 C10 C12 1.5(16) . . . . ?
C6 C8 C83 C69 -179.6(11) . . . . ?
C6 C8 C83 C85 -66.1(13) . . . . ?
C6 C8 C83 C89 43.6(16) . . . . ?
C7 C57 C61 C31 -165.3(8) . . . . ?
C7 C57 C61 C63 8.7(14) . . . . ?
C8 C10 C12 C1 -3.2(16) . . . . ?
C8 C10 C12 C14 -175.8(10) . . . . ?
C10 C8 C83 C69 1.4(17) . . . . ?
C10 C8 C83 C85 115.0(12) . . . . ?
C10 C8 C83 C89 -135.4(12) . . . . ?
C10 C12 C14 C16 -79.4(12) . . . . ?
C12 C1 C4 C6 -3.0(14) . . . . ?
C12 C1 C4 C31 -179.4(9) . . . . ?
C12 C14 C16 C17 -52.2(13) . . . . ?
C12 C14 C16 C18 135.5(10) . . . . ?
C13 C51 C66 C64 -1.8(17) . . . . ?
C13 C51 C66 C68 -180.0(11) . . . . ?
C14 C16 C17 O9 10.2(14) . . . . ?
C14 C16 C17 C26 -168.1(9) . . . . ?
C14 C16 C18 C20 171.5(10) . . . . ?
C16 C17 C26 C24 -4.8(15) . . . . ?
C16 C17 C26 C28 169.9(9) . . . . ?
C16 C18 C20 C22 178.7(10) . . . . ?
C16 C18 C20 C24 -1.9(16) . . . . ?
C17 C16 C18 C20 -1.0(16) . . . . ?
C17 C26 C28 C30 -86.2(11) . . . . ?
C18 C16 C17 O9 -177.2(9) . . . . ?
C18 C16 C17 C26 4.5(15) . . . . ?
C18 C20 C22 C19 150.0(11) . . . . ?
C18 C20 C22 C35 26.5(14) . . . . ?
C18 C20 C22 C37 -92.7(12) . . . . ?
C18 C20 C24 C26 1.5(16) . . . . ?
C20 C24 C26 C17 1.7(16) . . . . ?
C20 C24 C26 C28 -172.9(10) . . . . ?
C22 C20 C24 C26 -179.1(10) . . . . ?
C23 C45 C62 O4 -176.0(8) . . . . ?
C23 C45 C62 C60 5.2(13) . . . . ?
C23 C45 C90 C74 85.0(12) . . . . ?
C23 C47 C79 C25 177.1(11) . . . . ?
C23 C47 C79 C49 57.2(13) . . . . ?
C23 C47 C79 C73 -61.5(13) . . . . ?
C24 C20 C22 C19 -29.4(14) . . . . ?
C24 C20 C22 C35 -152.9(11) . . . . ?
C24 C20 C22 C37 88.0(12) . . . . ?
C24 C26 C28 C30 88.2(12) . . . . ?
C26 C28 C30 C32 -74.1(12) . . . . ?
C26 C28 C30 C59 101.0(11) . . . . ?
C27 C64 C66 C51 3.6(16) . . . . ?
C27 C64 C66 C68 -178.3(10) . . . . ?
C28 C30 C32 C34 174.4(10) . . . . ?
C28 C30 C59 O2 2.6(15) . . . . ?
C28 C30 C59 C38 -175.0(9) . . . . ?
C29 C42 C44 C46 -1.6(15) . . . . ?
C29 C56 C58 C60 47.9(13) . . . . ?
C30 C32 C34 C36 1.0(17) . . . . ?
C30 C32 C34 C81 -179.8(10) . . . . ?
C31 C4 C6 C8 177.7(9) . . . . ?
C31 C61 C63 C2 170.3(9) . . . . ?
C32 C30 C59 O2 177.7(9) . . . . ?
C32 C30 C59 C38 0.1(15) . . . . ?
C32 C34 C36 C38 -0.3(17) . . . . ?
C32 C34 C81 C21 -81.6(14) . . . . ?
C32 C34 C81 C39 35.4(16) . . . . ?
C32 C34 C81 C41 157.1(12) . . . . ?
C34 C36 C38 C40 179.6(10) . . . . ?
C34 C36 C38 C59 -0.4(17) . . . . ?
C36 C34 C81 C21 97.6(14) . . . . ?
C36 C34 C81 C39 -145.5(12) . . . . ?
C36 C34 C81 C41 -23.7(16) . . . . ?
C36 C38 C40 C42 118.4(11) . . . . ?
C36 C38 C59 O2 -177.0(9) . . . . ?
C36 C38 C59 C30 0.5(15) . . . . ?
C38 C40 C42 C29 111.7(11) . . . . ?
C38 C40 C42 C44 -67.0(13) . . . . ?
C40 C38 C59 O2 3.0(15) . . . . ?
C40 C38 C59 C30 -179.5(9) . . . . ?
C40 C42 C44 C46 177.2(10) . . . . ?
C42 C29 C56 C54 -1.8(14) . . . . ?
C42 C29 C56 C58 175.8(9) . . . . ?
C42 C44 C46 C48 -177.6(10) . . . . ?
C42 C44 C46 C54 1.1(16) . . . . ?
C44 C46 C48 C50 91.8(13) . . . . ?
C44 C46 C48 C52 -149.9(11) . . . . ?
C44 C46 C48 C75 -24.1(15) . . . . ?
C44 C46 C54 C56 -0.8(16) . . . . ?
C45 C23 C47 C3 -2.8(16) . . . . ?
C45 C23 C47 C79 178.5(9) . . . . ?
C46 C54 C56 C29 1.2(15) . . . . ?
C46 C54 C56 C58 -176.5(9) . . . . ?
C47 C3 C60 C58 -178.7(9) . . . . ?
C47 C3 C60 C62 2.4(14) . . . . ?
C47 C23 C45 C62 -0.8(15) . . . . ?
C47 C23 C45 C90 179.5(10) . . . . ?
C48 C46 C54 C56 177.8(9) . . . . ?
C51 C13 C53 C27 -0.9(17) . . . . ?
C51 C13 C87 C11 -93.3(14) . . . . ?
C51 C13 C87 C43 150.6(12) . . . . ?
C51 C13 C87 C71 27.4(16) . . . . ?
C51 C66 C68 C70 -88.6(12) . . . . ?
C53 C13 C51 C66 0.4(18) . . . . ?
C53 C13 C87 C11 82.1(14) . . . . ?
C53 C13 C87 C43 -34.1(16) . . . . ?
C53 C13 C87 C71 -157.3(11) . . . . ?
C53 C27 C55 C7 84.7(12) . . . . ?
C53 C27 C64 O6 178.1(9) . . . . ?
C53 C27 C64 C66 -4.1(16) . . . . ?
C54 C46 C48 C50 -86.8(12) . . . . ?
C54 C46 C48 C52 31.5(14) . . . . ?
C54 C46 C48 C75 157.2(11) . . . . ?
C54 C56 C58 C60 -134.5(10) . . . . ?
C55 C7 C57 O10 -9.8(13) . . . . ?
C55 C7 C57 C61 169.5(8) . . . . ?
C55 C7 C67 C2 -176.4(9) . . . . ?
C55 C27 C53 C13 -178.7(10) . . . . ?
C55 C27 C64 O6 -0.4(16) . . . . ?
C55 C27 C64 C66 177.4(9) . . . . ?
C56 C29 C42 C40 -176.8(9) . . . . ?
C56 C29 C42 C44 2.0(14) . . . . ?
C56 C58 C60 C3 84.5(11) . . . . ?
C56 C58 C60 C62 -96.6(11) . . . . ?
C57 C7 C55 C27 100.4(10) . . . . ?
C57 C7 C67 C2 -0.1(14) . . . . ?
C57 C61 C63 C2 -3.7(14) . . . . ?
C58 C60 C62 O4 -3.7(13) . . . . ?
C58 C60 C62 C45 175.1(8) . . . . ?
C59 C30 C32 C34 -0.9(16) . . . . ?
C59 C38 C40 C42 -61.6(13) . . . . ?
C60 C3 C47 C23 1.9(15) . . . . ?
C60 C3 C47 C79 -179.5(9) . . . . ?
C62 C45 C90 C74 -94.8(11) . . . . ?
C63 C2 C65 C5 102.9(12) . . . . ?
C63 C2 C65 C9 -138.3(10) . . . . ?
C63 C2 C65 C33 -18.4(13) . . . . ?
C63 C2 C67 C7 4.9(15) . . . . ?
C64 C27 C53 C13 2.7(17) . . . . ?
C64 C27 C55 C7 -96.8(12) . . . . ?
C64 C66 C68 C70 93.2(12) . . . . ?
C65 C2 C63 C61 178.2(9) . . . . ?
C65 C2 C67 C7 -176.2(9) . . . . ?
C66 C68 C70 C72 -98.3(11) . . . . ?
C66 C68 C70 C80 82.8(11) . . . . ?
C67 C2 C63 C61 -2.9(14) . . . . ?
C67 C2 C65 C5 -76.0(13) . . . . ?
C67 C2 C65 C9 42.8(13) . . . . ?
C67 C2 C65 C33 162.7(10) . . . . ?
C67 C7 C55 C27 -83.4(11) . . . . ?
C67 C7 C57 O10 173.9(8) . . . . ?
C67 C7 C57 C61 -6.8(13) . . . . ?
C68 C70 C72 O8 2.6(13) . . . . ?
C68 C70 C72 C74 -177.3(8) . . . . ?
C68 C70 C80 C78 179.4(9) . . . . ?
C70 C72 C74 C76 -1.7(13) . . . . ?
C70 C72 C74 C90 175.8(8) . . . . ?
C72 C70 C80 C78 0.5(14) . . . . ?
C72 C74 C76 C78 -0.2(14) . . . . ?
C72 C74 C90 C45 107.1(10) . . . . ?
C74 C76 C78 C80 2.2(14) . . . . ?
C74 C76 C78 C82 178.6(8) . . . . ?
C76 C74 C90 C45 -75.3(11) . . . . ?
C76 C78 C80 C70 -2.3(14) . . . . ?
C76 C78 C82 C84 32.1(12) . . . . ?
C76 C78 C82 C86 151.4(9) . . . . ?
C76 C78 C82 C88 -87.4(11) . . . . ?
C80 C70 C72 O8 -178.5(8) . . . . ?
C80 C70 C72 C74 1.6(13) . . . . ?
C80 C78 C82 C84 -151.7(9) . . . . ?
C80 C78 C82 C86 -32.3(12) . . . . ?
C80 C78 C82 C88 88.8(11) . . . . ?
C81 C34 C36 C38 -179.5(10) . . . . ?
C82 C78 C80 C70 -178.8(8) . . . . ?
C83 C8 C10 C12 -179.5(11) . . . . ?
C87 C13 C51 C66 175.9(11) . . . . ?
C87 C13 C53 C27 -176.5(11) . . . . ?
C90 C45 C62 O4 3.8(13) . . . . ?
C90 C45 C62 C60 -175.0(8) . . . . ?
C90 C74 C76 C78 -177.8(9) . . . . ?
